data_7046011
loop_
_publ_author_name
'Soldevila-Sanmart\'in, Joan'
'Calvet, Teresa'
'Font-Bardia, Merce'
'Domingo, Concepci\'on'
'Ayll\'on, Jos\'e A'
'Pons, Josefina'

_publ_section_title
;
 Modulating p-hydroxycinnamate behavior as a ditopic linker or photoacid
 in copper(ii) complexes with an auxiliary pyridine ligand.
;
_journal_issue 18
_journal_name_full 'Dalton transactions (Cambridge, England : 2003)'
_journal_page_first 6479
_journal_page_last 6493
_journal_paper_doi 10.1039/c8dt00645h
_journal_volume 47
_journal_year 2018
_chemical_formula_moiety 'C71 H56 Cu2 N4 O9'
_chemical_formula_sum 'C71 H56 Cu2 N4 O9'
_chemical_formula_weight 1236.27
_space_group_crystal_system monoclinic
_space_group_IT_number 15
_space_group_name_Hall '-C 2yc'
_space_group_name_H-M_alt 'C 1 2/c 1'
_symmetry_space_group_name_Hall '-C 2yc'
_symmetry_space_group_name_H-M 'C 1 2/c 1'
_atom_sites_solution_hydrogens geom
_audit_creation_method SHELXL-2018/3
_audit_update_record
;
2018-04-04 deposited with the CCDC.
2018-04-10 downloaded from the CCDC.
;
_cell_angle_alpha 90
_cell_angle_beta 92.4530(10)
_cell_angle_gamma 90
_cell_formula_units_Z 8
_cell_length_a 13.6289(6)
_cell_length_b 25.4524(13)
_cell_length_c 34.1595(17)
_cell_measurement_reflns_used 9682
_cell_measurement_temperature 100(2)
_cell_measurement_theta_max 26.11
_cell_measurement_theta_min 2.39
_cell_volume 11838.7(10)
_computing_cell_refinement 'Bruker SAINT'
_computing_data_collection 'Bruker APEX2'
_computing_data_reduction 'Bruker SAINT'
_computing_molecular_graphics 'Bruker SHELXTL'
_computing_publication_material 'Bruker SHELXTL'
_computing_structure_refinement 'SHELXL-2018/3 (Sheldrick, 2018)'
_computing_structure_solution 'SHELXT 2014/4 (Sheldrick, 2014)'
_diffrn_ambient_temperature 100(2)
_diffrn_measured_fraction_theta_full 0.999
_diffrn_measured_fraction_theta_max 0.997
_diffrn_measurement_device_type 'D8 Venture'
_diffrn_measurement_method '\f and \w scans'
_diffrn_radiation_type MoK\a
_diffrn_radiation_wavelength 0.71073
_diffrn_reflns_av_R_equivalents 0.0817
_diffrn_reflns_av_unetI/netI 0.0442
_diffrn_reflns_Laue_measured_fraction_full 0.999
_diffrn_reflns_Laue_measured_fraction_max 0.997
_diffrn_reflns_limit_h_max 14
_diffrn_reflns_limit_h_min -17
_diffrn_reflns_limit_k_max 31
_diffrn_reflns_limit_k_min -31
_diffrn_reflns_limit_l_max 42
_diffrn_reflns_limit_l_min -42
_diffrn_reflns_number 156209
_diffrn_reflns_point_group_measured_fraction_full 0.999
_diffrn_reflns_point_group_measured_fraction_max 0.997
_diffrn_reflns_theta_full 25.242
_diffrn_reflns_theta_max 26.448
_diffrn_reflns_theta_min 2.111
_diffrn_source microfocus
_exptl_absorpt_coefficient_mu 0.783
_exptl_absorpt_correction_T_max 0.7454
_exptl_absorpt_correction_T_min 0.7068
_exptl_absorpt_correction_type multi-scan
_exptl_absorpt_process_details sadabs
_exptl_crystal_colour green
_exptl_crystal_density_diffrn 1.387
_exptl_crystal_description prism
_exptl_crystal_F_000 5120
_exptl_crystal_size_max 0.145
_exptl_crystal_size_mid 0.071
_exptl_crystal_size_min 0.060
_refine_diff_density_max 0.727
_refine_diff_density_min -0.397
_refine_diff_density_rms 0.067
_refine_ls_extinction_method none
_refine_ls_goodness_of_fit_ref 1.024
_refine_ls_hydrogen_treatment mixed
_refine_ls_matrix_type full
_refine_ls_number_parameters 777
_refine_ls_number_reflns 12168
_refine_ls_number_restraints 0
_refine_ls_restrained_S_all 1.024
_refine_ls_R_factor_all 0.0709
_refine_ls_R_factor_gt 0.0404
_refine_ls_shift/su_max 0.002
_refine_ls_shift/su_mean 0.000
_refine_ls_structure_factor_coef Fsqd
_refine_ls_weighting_details 'w=1/[\s^2^(Fo^2^)+(0.0310P)^2^+24.5869P] where P=(Fo^2^+2Fc^2^)/3'
_refine_ls_weighting_scheme calc
_refine_ls_wR_factor_gt 0.0769
_refine_ls_wR_factor_ref 0.0865
_reflns_Friedel_coverage 0.000
_reflns_number_gt 8982
_reflns_number_total 12168
_reflns_threshold_expression 'I > 2\s(I)'
_cod_data_source_file c8dt00645h2.cif
_cod_data_source_block mo_C20UB24_0m_a
_cod_depositor_comments 'Adding full bibliography for 7046007--7046011.cif.'
_cod_database_code 7046011
_shelx_shelxl_version_number 2018/3
_shelx_space_group_comment
;
The symmetry employed for this shelxl refinement is uniquely defined
by the following loop, which should always be used as a source of
symmetry information in preference to the above space-group names.
They are only intended as comments.
;
_shelx_estimated_absorpt_t_min 0.895
_shelx_estimated_absorpt_t_max 0.955

loop_
_space_group_symop_operation_xyz
'x, y, z'
'-x, y, -z+1/2'
'x+1/2, y+1/2, z'
'-x+1/2, y+1/2, -z+1/2'
'-x, -y, -z'
'x, -y, z-1/2'
'-x+1/2, -y+1/2, -z'
'x+1/2, -y+1/2, z-1/2'

loop_
_atom_site_label
_atom_site_type_symbol
_atom_site_fract_x
_atom_site_fract_y
_atom_site_fract_z
_atom_site_U_iso_or_equiv
_atom_site_adp_type
_atom_site_occupancy
_atom_site_site_symmetry_order
_atom_site_calc_flag
_atom_site_refinement_flags_posn
_atom_site_refinement_flags_adp
Cu1 Cu 0.71954(2) 0.77487(2) 0.45510(2) 0.01355(7) Uani 1 1 d . .
O1 O 0.83968(11) 0.76488(6) 0.48870(5) 0.0170(4) Uani 1 1 d . .
N1 N 0.70125(13) 0.84758(7) 0.47708(5) 0.0153(4) Uani 1 1 d . .
C1 C 0.75673(17) 0.88898(10) 0.46819(7) 0.0213(5) Uani 1 1 d . .
H1 H 0.805502 0.884684 0.449389 0.026 Uiso 1 1 calc R U
Cu2 Cu -0.03311(2) 0.77813(2) 0.29151(2) 0.01330(7) Uani 1 1 d . .
O2 O 0.91500(12) 0.80224(7) 0.44013(5) 0.0234(4) Uani 1 1 d . .
N2 N 0.73632(13) 0.70597(7) 0.42654(5) 0.0150(4) Uani 1 1 d . .
C2 C 0.74577(18) 0.93758(10) 0.48527(8) 0.0242(6) Uani 1 1 d . .
H2 H 0.786548 0.966026 0.478221 0.029 Uiso 1 1 calc R U
O3 O 1.45702(11) 0.82448(7) 0.56877(5) 0.0239(4) Uani 1 1 d . .
H3 H 1.458956 0.809182 0.590574 0.036 Uiso 1 1 calc R U
N3 N -0.05811(13) 0.84546(7) 0.32238(6) 0.0153(4) Uani 1 1 d . .
C3 C 0.67457(17) 0.94488(9) 0.51296(7) 0.0196(5) Uani 1 1 d . .
O4 O 0.59139(11) 0.78169(6) 0.42885(4) 0.0164(3) Uani 1 1 d . .
N4 N -0.16325(13) 0.74450(7) 0.29930(5) 0.0144(4) Uani 1 1 d . .
C4 C 0.61481(17) 0.90252(9) 0.52058(7) 0.0190(5) Uani 1 1 d . .
H4 H 0.563430 0.906135 0.538322 0.023 Uiso 1 1 calc R U
O5 O 0.65034(11) 0.83798(6) 0.38572(5) 0.0190(4) Uani 1 1 d . .
C5 C 0.62986(17) 0.85519(9) 0.50244(7) 0.0179(5) Uani 1 1 d . .
H5 H 0.587962 0.826589 0.508077 0.021 Uiso 1 1 calc R U
O6 O 0.08375(10) 0.80610(6) 0.26856(4) 0.0139(3) Uani 1 1 d . .
C6 C 0.66634(19) 0.99440(10) 0.53544(7) 0.0241(6) Uani 1 1 d . .
C7 C 0.7514(2) 1.01976(11) 0.54940(8) 0.0331(7) Uani 1 1 d . .
H7 H 0.813792 1.006995 0.542456 0.040 Uiso 1 1 calc R U
O7 O 0.02946(11) 0.70708(6) 0.29553(5) 0.0170(4) Uani 1 1 d . .
C8 C 0.7455(2) 1.06342(11) 0.57331(9) 0.0372(7) Uani 1 1 d . .
H8 H 0.803832 1.079992 0.583279 0.045 Uiso 1 1 calc R U
O8 O 0.02081(11) 0.71722(6) 0.36015(5) 0.0167(3) Uani 1 1 d . .
C9 C 0.6554(2) 1.08285(11) 0.58266(9) 0.0372(7) Uani 1 1 d . .
H9 H 0.651469 1.112796 0.599120 0.045 Uiso 1 1 calc R U
O9 O 0.17252(12) 0.38474(6) 0.31846(5) 0.0217(4) Uani 1 1 d . .
H9A H 0.164(2) 0.3729(5) 0.3403(8) 0.033 Uiso 1 1 calc R U
C10 C 0.5713(2) 1.05914(11) 0.56830(8) 0.0337(7) Uani 1 1 d . .
H10 H 0.509089 1.073486 0.573939 0.040 Uiso 1 1 calc R U
C12 C 0.81220(16) 0.69463(9) 0.40417(7) 0.0149(5) Uani 1 1 d . .
H12 H 0.863582 0.719653 0.402517 0.018 Uiso 1 1 calc R U
C11 C 0.5765(2) 1.01435(10) 0.54559(8) 0.0272(6) Uani 1 1 d . .
H11 H 0.517751 0.997087 0.536868 0.033 Uiso 1 1 calc R U
C14 C 0.74632(16) 0.60994(9) 0.38528(7) 0.0155(5) Uani 1 1 d . .
C13 C 0.81890(16) 0.64833(9) 0.38348(7) 0.0164(5) Uani 1 1 d . .
H13 H 0.873766 0.642514 0.367794 0.020 Uiso 1 1 calc R U
C16 C 0.66577(17) 0.66923(10) 0.42851(7) 0.0206(5) Uani 1 1 d . .
H16 H 0.611250 0.676285 0.444116 0.025 Uiso 1 1 calc R U
C15 C 0.66855(17) 0.62198(10) 0.40909(7) 0.0209(5) Uani 1 1 d . .
H15 H 0.617081 0.597272 0.411890 0.025 Uiso 1 1 calc R U
C17 C 0.75023(17) 0.55954(9) 0.36366(7) 0.0171(5) Uani 1 1 d . .
C18 C 0.83832(18) 0.54028(10) 0.35011(7) 0.0235(6) Uani 1 1 d . .
H18 H 0.896964 0.559882 0.354796 0.028 Uiso 1 1 calc R U
C19 C 0.84211(19) 0.49314(10) 0.32994(8) 0.0269(6) Uani 1 1 d . .
H19 H 0.903012 0.480708 0.321073 0.032 Uiso 1 1 calc R U
C20 C 0.75779(19) 0.46425(10) 0.32273(8) 0.0264(6) Uani 1 1 d . .
H20 H 0.760355 0.431686 0.309223 0.032 Uiso 1 1 calc R U
C25 C 1.09002(18) 0.80406(10) 0.48858(8) 0.0230(6) Uani 1 1 d . .
H25 H 1.088328 0.819047 0.463092 0.028 Uiso 1 1 calc R U
C24 C 1.00786(17) 0.78230(9) 0.49941(7) 0.0201(5) Uani 1 1 d . .
H24 H 1.006340 0.765304 0.524138 0.024 Uiso 1 1 calc R U
C23 C 0.91716(16) 0.78393(9) 0.47345(7) 0.0162(5) Uani 1 1 d . .
C22 C 0.66599(19) 0.52965(10) 0.35582(8) 0.0275(6) Uani 1 1 d . .
H22 H 0.604828 0.541565 0.364786 0.033 Uiso 1 1 calc R U
C21 C 0.6698(2) 0.48304(11) 0.33527(8) 0.0315(7) Uani 1 1 d . .
H21 H 0.611173 0.463753 0.329738 0.038 Uiso 1 1 calc R U
C27 C 1.19813(18) 0.79082(10) 0.54984(8) 0.0258(6) Uani 1 1 d . .
H27 H 1.144836 0.775327 0.562676 0.031 Uiso 1 1 calc R U
C26 C 1.18413(18) 0.80799(10) 0.51113(7) 0.0221(6) Uani 1 1 d . .
C28 C 1.28887(17) 0.79598(10) 0.56999(7) 0.0216(6) Uani 1 1 d . .
H28 H 1.297282 0.784020 0.596267 0.026 Uiso 1 1 calc R U
C29 C 1.36663(17) 0.81870(9) 0.55133(7) 0.0201(5) Uani 1 1 d . .
C30 C 1.35269(18) 0.83679(11) 0.51291(8) 0.0272(6) Uani 1 1 d . .
H30 H 1.405309 0.853070 0.500157 0.033 Uiso 1 1 calc R U
C31 C 1.26289(18) 0.83106(10) 0.49356(8) 0.0265(6) Uani 1 1 d . .
H31 H 1.254662 0.843285 0.467349 0.032 Uiso 1 1 calc R U
C32 C 0.58147(16) 0.81179(9) 0.39899(7) 0.0145(5) Uani 1 1 d . .
C33 C 0.48113(16) 0.81132(9) 0.38064(7) 0.0171(5) Uani 1 1 d . .
H33 H 0.430568 0.796747 0.395561 0.020 Uiso 1 1 calc R U
C34 C 0.45529(16) 0.82939(9) 0.34525(7) 0.0168(5) Uani 1 1 d . .
H34 H 0.504272 0.846958 0.331222 0.020 Uiso 1 1 calc R U
C35 C 0.35773(16) 0.82454(9) 0.32601(7) 0.0149(5) Uani 1 1 d . .
C36 C 0.27589(16) 0.80733(9) 0.34586(7) 0.0167(5) Uani 1 1 d . .
H36 H 0.283193 0.799867 0.373082 0.020 Uiso 1 1 calc R U
C37 C 0.18526(16) 0.80090(9) 0.32719(7) 0.0152(5) Uani 1 1 d . .
H37 H 0.131523 0.789125 0.341686 0.018 Uiso 1 1 calc R U
C38 C 0.17104(15) 0.81152(8) 0.28697(7) 0.0128(5) Uani 1 1 d . .
C39 C 0.25233(16) 0.82942(9) 0.26688(7) 0.0148(5) Uani 1 1 d . .
H39 H 0.244978 0.837479 0.239757 0.018 Uiso 1 1 calc R U
C40 C 0.34324(16) 0.83548(9) 0.28618(7) 0.0161(5) Uani 1 1 d . .
H40 H 0.397167 0.847418 0.271859 0.019 Uiso 1 1 calc R U
C41 C -0.04307(17) 0.84417(9) 0.36182(7) 0.0192(5) Uani 1 1 d . .
H41 H -0.027295 0.811511 0.373990 0.023 Uiso 1 1 calc R U
C42 C -0.04963(17) 0.88805(10) 0.38501(7) 0.0202(5) Uani 1 1 d . .
H42 H -0.036422 0.885410 0.412475 0.024 Uiso 1 1 calc R U
C43 C -0.07553(16) 0.93635(9) 0.36848(7) 0.0189(5) Uani 1 1 d . .
C44 C -0.09247(17) 0.93709(10) 0.32789(8) 0.0221(6) Uani 1 1 d . .
H44 H -0.111356 0.968916 0.315140 0.027 Uiso 1 1 calc R U
C45 C -0.08191(17) 0.89174(9) 0.30608(7) 0.0202(5) Uani 1 1 d . .
H45 H -0.091982 0.893584 0.278423 0.024 Uiso 1 1 calc R U
C46 C -0.08367(18) 0.98377(10) 0.39345(8) 0.0240(6) Uani 1 1 d . .
C47 C -0.02620(19) 0.98917(11) 0.42783(8) 0.0283(6) Uani 1 1 d . .
H47 H 0.018847 0.962161 0.435388 0.034 Uiso 1 1 calc R U
C48 C -0.0336(2) 1.03342(11) 0.45132(9) 0.0366(7) Uani 1 1 d . .
H48 H 0.007038 1.036742 0.474477 0.044 Uiso 1 1 calc R U
C49 C -0.0995(2) 1.07231(12) 0.44115(10) 0.0466(9) Uani 1 1 d . .
H49 H -0.105120 1.102401 0.457349 0.056 Uiso 1 1 calc R U
C50 C -0.1576(3) 1.06746(12) 0.40716(11) 0.0511(9) Uani 1 1 d . .
H50 H -0.203496 1.094287 0.400104 0.061 Uiso 1 1 calc R U
C51 C -0.1495(2) 1.02374(11) 0.38331(9) 0.0355(7) Uani 1 1 d . .
H51 H -0.189188 1.021072 0.359850 0.043 Uiso 1 1 calc R U
C52 C -0.23382(17) 0.76223(9) 0.32220(7) 0.0187(5) Uani 1 1 d . .
H52 H -0.220717 0.792408 0.337933 0.022 Uiso 1 1 calc R U
C53 C -0.32441(17) 0.73849(10) 0.32380(7) 0.0215(6) Uani 1 1 d . .
H53 H -0.372369 0.752810 0.340128 0.026 Uiso 1 1 calc R U
C54 C -0.34623(17) 0.69386(10) 0.30181(7) 0.0192(5) Uani 1 1 d . .
C55 C -0.27225(17) 0.67530(10) 0.27858(7) 0.0224(6) Uani 1 1 d . .
H55 H -0.282817 0.644531 0.263227 0.027 Uiso 1 1 calc R U
C56 C -0.18382(17) 0.70137(10) 0.27775(7) 0.0203(5) Uani 1 1 d . .
H56 H -0.135140 0.688281 0.261211 0.024 Uiso 1 1 calc R U
C57 C -0.44337(17) 0.66756(11) 0.30352(7) 0.0245(6) Uani 1 1 d . .
C58 C -0.4527(2) 0.61444(11) 0.29800(10) 0.0390(8) Uani 1 1 d . .
H58 H -0.396878 0.594050 0.292041 0.047 Uiso 1 1 calc R U
C59 C -0.5438(2) 0.59020(13) 0.30110(11) 0.0551(10) Uani 1 1 d . .
H59 H -0.549537 0.553330 0.297330 0.066 Uiso 1 1 calc R U
C60 C -0.6251(2) 0.61911(14) 0.30955(10) 0.0474(9) Uani 1 1 d . .
H60 H -0.686586 0.602228 0.312269 0.057 Uiso 1 1 calc R U
C61 C -0.6173(2) 0.67203(15) 0.31401(10) 0.0464(9) Uani 1 1 d . .
H61 H -0.673817 0.692316 0.319129 0.056 Uiso 1 1 calc R U
C62 C -0.52719(19) 0.69638(13) 0.31111(9) 0.0382(7) Uani 1 1 d . .
H62 H -0.522462 0.733379 0.314350 0.046 Uiso 1 1 calc R U
C63 C 0.03892(16) 0.69014(9) 0.33054(7) 0.0159(5) Uani 1 1 d . .
C64 C 0.07064(17) 0.63469(9) 0.33689(8) 0.0208(5) Uani 1 1 d . .
H64 H 0.084330 0.623290 0.363041 0.025 Uiso 1 1 calc R U
C65 C 0.08084(16) 0.60048(10) 0.30836(7) 0.0201(5) Uani 1 1 d . .
H65 H 0.071449 0.613432 0.282383 0.024 Uiso 1 1 calc R U
C66 C 0.10529(17) 0.54423(10) 0.31248(7) 0.0204(5) Uani 1 1 d . .
C67 C 0.10383(18) 0.51755(10) 0.34809(8) 0.0236(6) Uani 1 1 d . .
H67 H 0.087379 0.536192 0.370990 0.028 Uiso 1 1 calc R U
C68 C 0.12585(17) 0.46434(10) 0.35089(7) 0.0221(6) Uani 1 1 d . .
H68 H 0.124189 0.446995 0.375479 0.027 Uiso 1 1 calc R U
C69 C 0.15023(16) 0.43661(9) 0.31777(7) 0.0187(5) Uani 1 1 d . .
C70 C 0.1520(2) 0.46267(10) 0.28201(8) 0.0286(6) Uani 1 1 d . .
H70 H 0.168954 0.444080 0.259150 0.034 Uiso 1 1 calc R U
C71 C 0.1291(2) 0.51556(10) 0.27962(8) 0.0291(6) Uani 1 1 d . .
H71 H 0.129714 0.532672 0.254922 0.035 Uiso 1 1 calc R U

loop_
_atom_site_aniso_label
_atom_site_aniso_U_11
_atom_site_aniso_U_22
_atom_site_aniso_U_33
_atom_site_aniso_U_23
_atom_site_aniso_U_13
_atom_site_aniso_U_12
Cu1 0.01057(13) 0.01646(15) 0.01326(15) -0.00142(12) -0.00344(10) 0.00181(11)
O1 0.0139(8) 0.0213(9) 0.0156(9) 0.0015(7) -0.0017(6) 0.0008(7)
N1 0.0131(10) 0.0190(11) 0.0135(10) -0.0004(8) -0.0036(8) 0.0023(8)
C1 0.0193(12) 0.0226(14) 0.0224(14) -0.0016(11) 0.0060(10) -0.0002(11)
Cu2 0.01144(14) 0.01438(15) 0.01392(15) -0.00040(12) -0.00118(10) -0.00004(11)
O2 0.0249(9) 0.0248(10) 0.0207(10) 0.0015(8) 0.0028(7) -0.0018(8)
N2 0.0127(10) 0.0188(10) 0.0131(10) -0.0002(8) -0.0032(8) 0.0011(8)
C2 0.0218(13) 0.0193(14) 0.0319(16) -0.0019(11) 0.0052(11) -0.0042(11)
O3 0.0180(9) 0.0335(10) 0.0200(9) 0.0060(8) -0.0033(7) -0.0039(8)
N3 0.0147(10) 0.0159(11) 0.0155(11) -0.0017(8) 0.0015(8) 0.0000(8)
C3 0.0192(12) 0.0210(13) 0.0182(13) -0.0019(10) -0.0043(10) 0.0043(10)
O4 0.0134(8) 0.0205(9) 0.0150(9) 0.0038(7) -0.0042(6) 0.0001(7)
N4 0.0149(10) 0.0150(10) 0.0132(10) 0.0015(8) -0.0011(8) 0.0022(8)
C4 0.0165(12) 0.0246(14) 0.0159(13) 0.0014(10) 0.0006(10) 0.0035(10)
O5 0.0148(8) 0.0244(9) 0.0175(9) 0.0027(7) -0.0031(7) -0.0034(7)
C5 0.0160(12) 0.0196(13) 0.0179(13) 0.0008(10) -0.0013(10) 0.0032(10)
O6 0.0100(8) 0.0184(9) 0.0129(8) -0.0013(7) -0.0047(6) -0.0006(6)
C6 0.0290(14) 0.0221(14) 0.0211(14) -0.0010(11) 0.0001(11) 0.0021(11)
C7 0.0323(15) 0.0280(16) 0.0388(18) -0.0062(13) -0.0023(13) -0.0002(12)
O7 0.0177(8) 0.0170(8) 0.0163(9) 0.0009(7) 0.0012(7) 0.0034(7)
C8 0.0467(18) 0.0258(16) 0.0386(18) -0.0074(14) -0.0025(14) -0.0074(14)
O8 0.0156(8) 0.0177(9) 0.0168(9) 0.0027(7) -0.0006(7) 0.0001(7)
C9 0.060(2) 0.0230(15) 0.0299(17) -0.0043(12) 0.0097(14) 0.0016(14)
O9 0.0282(10) 0.0155(9) 0.0220(10) 0.0016(7) 0.0068(8) 0.0026(7)
C10 0.0430(17) 0.0294(16) 0.0294(16) 0.0002(13) 0.0117(13) 0.0081(13)
C12 0.0121(11) 0.0174(12) 0.0147(12) 0.0011(10) -0.0035(9) -0.0016(9)
C11 0.0340(15) 0.0255(15) 0.0226(14) 0.0005(11) 0.0059(12) 0.0033(12)
C14 0.0148(11) 0.0190(13) 0.0125(12) 0.0021(10) -0.0023(9) 0.0006(10)
C13 0.0127(11) 0.0213(13) 0.0154(13) 0.0003(10) 0.0016(9) 0.0017(10)
C16 0.0144(12) 0.0260(14) 0.0220(14) -0.0046(11) 0.0063(10) -0.0020(10)
C15 0.0185(12) 0.0214(13) 0.0228(14) -0.0048(11) 0.0024(10) -0.0055(10)
C17 0.0181(12) 0.0188(13) 0.0143(13) -0.0001(10) 0.0001(10) -0.0014(10)
C18 0.0190(13) 0.0234(14) 0.0282(15) -0.0066(11) 0.0021(11) -0.0060(11)
C19 0.0265(14) 0.0258(15) 0.0288(15) -0.0047(12) 0.0061(11) 0.0030(11)
C20 0.0343(15) 0.0187(14) 0.0265(15) -0.0073(11) 0.0032(12) -0.0012(12)
C25 0.0248(14) 0.0221(14) 0.0222(14) 0.0006(11) -0.0001(11) 0.0025(11)
C24 0.0208(12) 0.0200(13) 0.0195(13) -0.0020(10) 0.0018(10) 0.0031(10)
C23 0.0173(12) 0.0151(12) 0.0163(13) -0.0034(10) 0.0012(9) 0.0018(10)
C22 0.0216(13) 0.0267(15) 0.0346(16) -0.0069(12) 0.0065(12) -0.0037(11)
C21 0.0276(15) 0.0284(16) 0.0385(17) -0.0095(13) 0.0022(12) -0.0081(12)
C27 0.0194(13) 0.0261(15) 0.0322(16) 0.0016(12) 0.0036(11) -0.0044(11)
C26 0.0248(13) 0.0190(13) 0.0219(14) -0.0011(11) -0.0050(11) 0.0039(10)
C28 0.0195(13) 0.0236(14) 0.0213(14) 0.0028(11) -0.0016(10) -0.0010(10)
C29 0.0154(12) 0.0196(13) 0.0251(14) -0.0017(11) -0.0028(10) 0.0014(10)
C30 0.0216(13) 0.0331(16) 0.0266(15) 0.0056(12) -0.0004(11) -0.0019(11)
C31 0.0253(14) 0.0307(15) 0.0234(15) 0.0034(12) -0.0021(11) 0.0017(12)
C32 0.0144(12) 0.0155(12) 0.0135(12) -0.0037(10) -0.0017(9) 0.0032(10)
C33 0.0122(11) 0.0201(13) 0.0188(13) 0.0021(10) -0.0010(9) -0.0007(9)
C34 0.0140(11) 0.0164(12) 0.0199(13) 0.0004(10) 0.0006(10) -0.0015(10)
C35 0.0135(12) 0.0135(12) 0.0175(13) 0.0012(10) -0.0036(9) 0.0002(9)
C36 0.0187(12) 0.0179(13) 0.0132(12) 0.0023(10) -0.0028(9) -0.0003(10)
C37 0.0119(11) 0.0180(12) 0.0156(13) 0.0001(10) 0.0003(9) -0.0017(9)
C38 0.0128(11) 0.0109(11) 0.0143(12) -0.0006(9) -0.0045(9) 0.0012(9)
C39 0.0174(12) 0.0153(12) 0.0115(12) 0.0009(9) -0.0016(9) -0.0002(10)
C40 0.0154(12) 0.0151(12) 0.0178(13) 0.0007(10) -0.0003(9) -0.0012(9)
C41 0.0206(13) 0.0181(13) 0.0191(14) 0.0024(10) 0.0023(10) 0.0007(10)
C42 0.0212(13) 0.0237(14) 0.0159(13) -0.0006(10) 0.0031(10) -0.0029(10)
C43 0.0102(11) 0.0189(13) 0.0279(15) -0.0018(11) 0.0042(10) -0.0028(10)
C44 0.0183(12) 0.0173(13) 0.0303(15) 0.0030(11) -0.0047(11) -0.0026(10)
C45 0.0182(12) 0.0204(13) 0.0215(14) 0.0000(11) -0.0059(10) -0.0041(10)
C46 0.0213(13) 0.0180(13) 0.0334(16) -0.0035(11) 0.0091(11) -0.0045(11)
C47 0.0296(15) 0.0256(15) 0.0301(16) -0.0043(12) 0.0075(12) -0.0045(12)
C48 0.0445(18) 0.0297(17) 0.0363(18) -0.0122(13) 0.0112(14) -0.0111(14)
C49 0.059(2) 0.0272(17) 0.055(2) -0.0173(15) 0.0206(18) -0.0023(16)
C50 0.055(2) 0.0288(18) 0.070(3) -0.0107(17) 0.0083(19) 0.0121(15)
C51 0.0337(16) 0.0255(15) 0.0472(19) -0.0070(13) 0.0025(14) 0.0047(12)
C52 0.0175(12) 0.0204(13) 0.0178(13) -0.0025(10) -0.0026(10) 0.0023(10)
C53 0.0136(12) 0.0284(14) 0.0227(14) -0.0056(11) 0.0011(10) 0.0019(10)
C54 0.0162(12) 0.0236(14) 0.0174(13) 0.0035(11) -0.0035(10) -0.0001(10)
C55 0.0238(13) 0.0202(13) 0.0231(14) -0.0051(11) 0.0004(11) -0.0038(11)
C56 0.0202(13) 0.0224(13) 0.0183(13) -0.0053(11) 0.0024(10) -0.0007(10)
C57 0.0167(12) 0.0342(16) 0.0223(14) 0.0019(12) -0.0023(10) -0.0048(11)
C58 0.0239(15) 0.0305(17) 0.063(2) 0.0101(15) 0.0036(14) -0.0048(13)
C59 0.0338(18) 0.0375(19) 0.094(3) 0.0192(19) 0.0010(18) -0.0150(15)
C60 0.0206(16) 0.068(2) 0.054(2) 0.0130(18) -0.0020(14) -0.0162(16)
C61 0.0202(15) 0.068(2) 0.051(2) -0.0162(18) 0.0000(14) -0.0057(15)
C62 0.0214(14) 0.0457(19) 0.0473(19) -0.0184(15) -0.0008(13) -0.0037(13)
C63 0.0089(11) 0.0164(12) 0.0221(14) 0.0029(10) -0.0019(9) -0.0007(9)
C64 0.0167(12) 0.0229(14) 0.0226(14) 0.0049(11) -0.0023(10) 0.0018(10)
C65 0.0159(12) 0.0236(14) 0.0206(14) 0.0045(11) 0.0004(10) 0.0009(10)
C66 0.0176(12) 0.0192(13) 0.0245(14) 0.0020(11) 0.0014(10) -0.0005(10)
C67 0.0230(13) 0.0250(14) 0.0231(14) -0.0054(11) 0.0038(11) 0.0049(11)
C68 0.0233(13) 0.0220(14) 0.0214(14) 0.0021(11) 0.0043(10) 0.0020(11)
C69 0.0155(12) 0.0150(12) 0.0259(14) -0.0001(10) 0.0031(10) -0.0007(10)
C70 0.0414(16) 0.0193(14) 0.0255(15) -0.0018(11) 0.0081(12) 0.0030(12)
C71 0.0378(16) 0.0248(15) 0.0251(15) 0.0044(12) 0.0058(12) 0.0015(12)

loop_
_atom_type_symbol
_atom_type_description
_atom_type_scat_dispersion_real
_atom_type_scat_dispersion_imag
_atom_type_scat_source
C C 0.0033 0.0016 'International Tables Vol C Tables 4.2.6.8 and 6.1.1.4'
H H 0.0000 0.0000 'International Tables Vol C Tables 4.2.6.8 and 6.1.1.4'
N N 0.0061 0.0033 'International Tables Vol C Tables 4.2.6.8 and 6.1.1.4'
O O 0.0106 0.0060 'International Tables Vol C Tables 4.2.6.8 and 6.1.1.4'
Cu Cu 0.3201 1.2651 'International Tables Vol C Tables 4.2.6.8 and 6.1.1.4'

loop_
_geom_angle_atom_site_label_1
_geom_angle_atom_site_label_2
_geom_angle_atom_site_label_3
_geom_angle
_geom_angle_site_symmetry_1
_geom_angle_site_symmetry_3
O4 Cu1 O1 171.58(7) . .
O4 Cu1 N1 88.10(7) . .
O1 Cu1 N1 90.82(7) . .
O4 Cu1 N2 88.44(7) . .
O1 Cu1 N2 93.47(7) . .
N1 Cu1 N2 173.06(8) . .
O4 Cu1 O1 94.73(6) . 7_666
O1 Cu1 O1 76.96(6) . 7_666
N1 Cu1 O1 92.22(7) . 7_666
N2 Cu1 O1 94.06(7) . 7_666
C23 O1 Cu1 112.88(14) . .
C23 O1 Cu1 143.95(14) . 7_666
Cu1 O1 Cu1 103.04(6) . 7_666
C1 N1 C5 117.6(2) . .
C1 N1 Cu1 123.88(16) . .
C5 N1 Cu1 118.47(16) . .
N1 C1 C2 122.5(2) . .
N1 C1 H1 118.7 . .
C2 C1 H1 118.7 . .
O6 Cu2 N4 163.74(7) . .
O6 Cu2 O7 90.26(6) . .
N4 Cu2 O7 88.96(7) . .
O6 Cu2 N3 93.36(7) . .
N4 Cu2 N3 96.99(8) . .
O7 Cu2 N3 143.15(7) . .
O6 Cu2 O6 74.98(7) . 2
N4 Cu2 O6 91.01(6) . 2
O7 Cu2 O6 117.46(6) . 2
N3 Cu2 O6 98.83(7) . 2
O6 Cu2 Cu2 48.36(4) . 2
N4 Cu2 Cu2 115.40(5) . 2
O7 Cu2 Cu2 85.45(5) . 2
N3 Cu2 Cu2 123.22(5) . 2
O6 Cu2 Cu2 40.08(4) 2 2
C12 N2 C16 116.7(2) . .
C12 N2 Cu1 124.45(15) . .
C16 N2 Cu1 118.84(15) . .
C1 C2 C3 119.8(2) . .
C1 C2 H2 120.1 . .
C3 C2 H2 120.1 . .
C29 O3 H3 109.5 . .
C45 N3 C41 117.3(2) . .
C45 N3 Cu2 124.42(16) . .
C41 N3 Cu2 118.07(15) . .
C4 C3 C2 117.1(2) . .
C4 C3 C6 120.5(2) . .
C2 C3 C6 122.3(2) . .
C32 O4 Cu1 119.05(14) . .
C52 N4 C56 117.1(2) . .
C52 N4 Cu2 126.55(16) . .
C56 N4 Cu2 116.26(15) . .
C5 C4 C3 119.9(2) . .
C5 C4 H4 120.1 . .
C3 C4 H4 120.1 . .
N1 C5 C4 122.9(2) . .
N1 C5 H5 118.6 . .
C4 C5 H5 118.6 . .
C38 O6 Cu2 125.50(14) . .
C38 O6 Cu2 134.20(14) . 2
Cu2 O6 Cu2 91.56(6) . 2
C11 C6 C7 118.5(2) . .
C11 C6 C3 122.0(2) . .
C7 C6 C3 119.4(2) . .
C8 C7 C6 120.4(3) . .
C8 C7 H7 119.8 . .
C6 C7 H7 119.8 . .
C63 O7 Cu2 113.36(14) . .
C9 C8 C7 120.1(3) . .
C9 C8 H8 120.0 . .
C7 C8 H8 120.0 . .
C10 C9 C8 120.1(3) . .
C10 C9 H9 119.9 . .
C8 C9 H9 119.9 . .
C69 O9 H9A 109.5 . .
C9 C10 C11 120.2(3) . .
C9 C10 H10 119.9 . .
C11 C10 H10 119.9 . .
N2 C12 C13 123.0(2) . .
N2 C12 H12 118.5 . .
C13 C12 H12 118.5 . .
C10 C11 C6 120.7(3) . .
C10 C11 H11 119.6 . .
C6 C11 H11 119.6 . .
C13 C14 C15 115.4(2) . .
C13 C14 C17 123.0(2) . .
C15 C14 C17 121.6(2) . .
C12 C13 C14 120.9(2) . .
C12 C13 H13 119.5 . .
C14 C13 H13 119.5 . .
N2 C16 C15 123.3(2) . .
N2 C16 H16 118.3 . .
C15 C16 H16 118.3 . .
C16 C15 C14 120.7(2) . .
C16 C15 H15 119.7 . .
C14 C15 H15 119.7 . .
C22 C17 C18 117.3(2) . .
C22 C17 C14 121.4(2) . .
C18 C17 C14 121.3(2) . .
C19 C18 C17 121.4(2) . .
C19 C18 H18 119.3 . .
C17 C18 H18 119.3 . .
C20 C19 C18 120.2(2) . .
C20 C19 H19 119.9 . .
C18 C19 H19 119.9 . .
C21 C20 C19 119.3(2) . .
C21 C20 H20 120.3 . .
C19 C20 H20 120.3 . .
C24 C25 C26 127.9(2) . .
C24 C25 H25 116.0 . .
C26 C25 H25 116.0 . .
C25 C24 C23 121.0(2) . .
C25 C24 H24 119.5 . .
C23 C24 H24 119.5 . .
O2 C23 O1 121.9(2) . .
O2 C23 C24 123.2(2) . .
O1 C23 C24 114.9(2) . .
C21 C22 C17 121.2(2) . .
C21 C22 H22 119.4 . .
C17 C22 H22 119.4 . .
C20 C21 C22 120.6(2) . .
C20 C21 H21 119.7 . .
C22 C21 H21 119.7 . .
C28 C27 C26 121.3(2) . .
C28 C27 H27 119.4 . .
C26 C27 H27 119.4 . .
C31 C26 C27 117.8(2) . .
C31 C26 C25 118.5(2) . .
C27 C26 C25 123.7(2) . .
C29 C28 C27 119.4(2) . .
C29 C28 H28 120.3 . .
C27 C28 H28 120.3 . .
O3 C29 C28 122.9(2) . .
O3 C29 C30 117.5(2) . .
C28 C29 C30 119.6(2) . .
C31 C30 C29 120.0(2) . .
C31 C30 H30 120.0 . .
C29 C30 H30 120.0 . .
C30 C31 C26 121.9(2) . .
C30 C31 H31 119.1 . .
C26 C31 H31 119.1 . .
O5 C32 O4 123.6(2) . .
O5 C32 C33 123.0(2) . .
O4 C32 C33 113.4(2) . .
C34 C33 C32 126.0(2) . .
C34 C33 H33 117.0 . .
C32 C33 H33 117.0 . .
C33 C34 C35 125.5(2) . .
C33 C34 H34 117.3 . .
C35 C34 H34 117.3 . .
C40 C35 C36 116.9(2) . .
C40 C35 C34 120.6(2) . .
C36 C35 C34 122.4(2) . .
C37 C36 C35 122.1(2) . .
C37 C36 H36 119.0 . .
C35 C36 H36 119.0 . .
C36 C37 C38 120.9(2) . .
C36 C37 H37 119.5 . .
C38 C37 H37 119.5 . .
O6 C38 C39 120.8(2) . .
O6 C38 C37 121.7(2) . .
C39 C38 C37 117.49(19) . .
C40 C39 C38 120.8(2) . .
C40 C39 H39 119.6 . .
C38 C39 H39 119.6 . .
C39 C40 C35 121.9(2) . .
C39 C40 H40 119.1 . .
C35 C40 H40 119.1 . .
N3 C41 C42 122.9(2) . .
N3 C41 H41 118.6 . .
C42 C41 H41 118.6 . .
C41 C42 C43 120.4(2) . .
C41 C42 H42 119.8 . .
C43 C42 H42 119.8 . .
C42 C43 C44 116.3(2) . .
C42 C43 C46 120.6(2) . .
C44 C43 C46 123.1(2) . .
C45 C44 C43 120.4(2) . .
C45 C44 H44 119.8 . .
C43 C44 H44 119.8 . .
N3 C45 C44 122.6(2) . .
N3 C45 H45 118.7 . .
C44 C45 H45 118.7 . .
C51 C46 C47 118.2(2) . .
C51 C46 C43 121.0(2) . .
C47 C46 C43 120.8(2) . .
C48 C47 C46 121.0(3) . .
C48 C47 H47 119.5 . .
C46 C47 H47 119.5 . .
C49 C48 C47 120.1(3) . .
C49 C48 H48 119.9 . .
C47 C48 H48 119.9 . .
C48 C49 C50 119.6(3) . .
C48 C49 H49 120.2 . .
C50 C49 H49 120.2 . .
C49 C50 C51 120.5(3) . .
C49 C50 H50 119.7 . .
C51 C50 H50 119.7 . .
C50 C51 C46 120.5(3) . .
C50 C51 H51 119.7 . .
C46 C51 H51 119.7 . .
N4 C52 C53 122.7(2) . .
N4 C52 H52 118.6 . .
C53 C52 H52 118.6 . .
C52 C53 C54 120.6(2) . .
C52 C53 H53 119.7 . .
C54 C53 H53 119.7 . .
C53 C54 C55 116.3(2) . .
C53 C54 C57 121.2(2) . .
C55 C54 C57 122.5(2) . .
C56 C55 C54 120.3(2) . .
C56 C55 H55 119.9 . .
C54 C55 H55 119.9 . .
N4 C56 C55 123.0(2) . .
N4 C56 H56 118.5 . .
C55 C56 H56 118.5 . .
C58 C57 C62 118.3(2) . .
C58 C57 C54 121.1(2) . .
C62 C57 C54 120.6(2) . .
C57 C58 C59 120.2(3) . .
C57 C58 H58 119.9 . .
C59 C58 H58 119.9 . .
C60 C59 C58 120.6(3) . .
C60 C59 H59 119.7 . .
C58 C59 H59 119.7 . .
C61 C60 C59 119.7(3) . .
C61 C60 H60 120.2 . .
C59 C60 H60 120.2 . .
C60 C61 C62 120.1(3) . .
C60 C61 H61 119.9 . .
C62 C61 H61 119.9 . .
C61 C62 C57 121.0(3) . .
C61 C62 H62 119.5 . .
C57 C62 H62 119.5 . .
O8 C63 O7 123.7(2) . .
O8 C63 C64 117.9(2) . .
O7 C63 C64 118.4(2) . .
C65 C64 C63 123.8(2) . .
C65 C64 H64 118.1 . .
C63 C64 H64 118.1 . .
C64 C65 C66 126.9(2) . .
C64 C65 H65 116.5 . .
C66 C65 H65 116.5 . .
C71 C66 C67 117.5(2) . .
C71 C66 C65 119.5(2) . .
C67 C66 C65 123.0(2) . .
C68 C67 C66 121.6(2) . .
C68 C67 H67 119.2 . .
C66 C67 H67 119.2 . .
C69 C68 C67 119.9(2) . .
C69 C68 H68 120.0 . .
C67 C68 H68 120.0 . .
O9 C69 C68 122.9(2) . .
O9 C69 C70 117.9(2) . .
C68 C69 C70 119.2(2) . .
C71 C70 C69 120.2(2) . .
C71 C70 H70 119.9 . .
C69 C70 H70 119.9 . .
C70 C71 C66 121.6(2) . .
C70 C71 H71 119.2 . .
C66 C71 H71 119.2 . .

loop_
_geom_bond_atom_site_label_1
_geom_bond_atom_site_label_2
_geom_bond_distance
_geom_bond_site_symmetry_2
Cu1 O4 1.9365(15) .
Cu1 O1 1.9755(15) .
Cu1 N1 2.0166(19) .
Cu1 N2 2.0246(19) .
Cu1 O1 2.3438(16) 7_666
O1 C23 1.292(3) .
N1 C1 1.339(3) .
N1 C5 1.344(3) .
C1 C2 1.379(3) .
C1 H1 0.9500 .
Cu2 O6 1.9402(15) .
Cu2 N4 1.9975(18) .
Cu2 O7 2.0016(15) .
Cu2 N3 2.0484(19) .
Cu2 O6 2.2521(15) 2
Cu2 Cu2 3.0124(6) 2
O2 C23 1.229(3) .
N2 C12 1.343(3) .
N2 C16 1.345(3) .
C2 C3 1.396(3) .
C2 H2 0.9500 .
O3 C29 1.353(3) .
O3 H3 0.8400 .
N3 C45 1.337(3) .
N3 C41 1.354(3) .
C3 C4 1.383(3) .
C3 C6 1.482(3) .
O4 C32 1.278(3) .
N4 C52 1.343(3) .
N4 C56 1.345(3) .
C4 C5 1.374(3) .
C4 H4 0.9500 .
O5 C32 1.252(3) .
C5 H5 0.9500 .
O6 C38 1.329(3) .
C6 C11 1.384(4) .
C6 C7 1.393(4) .
C7 C8 1.384(4) .
C7 H7 0.9500 .
O7 C63 1.272(3) .
C8 C9 1.375(4) .
C8 H8 0.9500 .
O8 C63 1.257(3) .
C9 C10 1.368(4) .
C9 H9 0.9500 .
O9 C69 1.355(3) .
O9 H9A 0.82(3) .
C10 C11 1.382(4) .
C10 H10 0.9500 .
C12 C13 1.379(3) .
C12 H12 0.9500 .
C11 H11 0.9500 .
C14 C13 1.394(3) .
C14 C15 1.397(3) .
C14 C17 1.482(3) .
C13 H13 0.9500 .
C16 C15 1.374(3) .
C16 H16 0.9500 .
C15 H15 0.9500 .
C17 C22 1.394(3) .
C17 C18 1.394(3) .
C18 C19 1.386(3) .
C18 H18 0.9500 .
C19 C20 1.378(4) .
C19 H19 0.9500 .
C20 C21 1.376(4) .
C20 H20 0.9500 .
C25 C24 1.316(3) .
C25 C26 1.471(3) .
C25 H25 0.9500 .
C24 C23 1.491(3) .
C24 H24 0.9500 .
C22 C21 1.381(4) .
C22 H22 0.9500 .
C21 H21 0.9500 .
C27 C28 1.396(3) .
C27 C26 1.398(4) .
C27 H27 0.9500 .
C26 C31 1.383(4) .
C28 C29 1.386(3) .
C28 H28 0.9500 .
C29 C30 1.396(4) .
C30 C31 1.374(4) .
C30 H30 0.9500 .
C31 H31 0.9500 .
C32 C33 1.480(3) .
C33 C34 1.327(3) .
C33 H33 0.9500 .
C34 C35 1.463(3) .
C34 H34 0.9500 .
C35 C40 1.395(3) .
C35 C36 1.400(3) .
C36 C37 1.375(3) .
C36 H36 0.9500 .
C37 C38 1.406(3) .
C37 H37 0.9500 .
C38 C39 1.404(3) .
C39 C40 1.387(3) .
C39 H39 0.9500 .
C40 H40 0.9500 .
C41 C42 1.374(3) .
C41 H41 0.9500 .
C42 C43 1.392(3) .
C42 H42 0.9500 .
C43 C44 1.396(4) .
C43 C46 1.485(3) .
C44 C45 1.385(3) .
C44 H44 0.9500 .
C45 H45 0.9500 .
C46 C51 1.390(4) .
C46 C47 1.391(4) .
C47 C48 1.389(4) .
C47 H47 0.9500 .
C48 C49 1.371(4) .
C48 H48 0.9500 .
C49 C50 1.383(5) .
C49 H49 0.9500 .
C50 C51 1.386(4) .
C50 H50 0.9500 .
C51 H51 0.9500 .
C52 C53 1.378(3) .
C52 H52 0.9500 .
C53 C54 1.387(3) .
C53 H53 0.9500 .
C54 C55 1.392(3) .
C54 C57 1.487(3) .
C55 C56 1.377(3) .
C55 H55 0.9500 .
C56 H56 0.9500 .
C57 C58 1.370(4) .
C57 C62 1.391(4) .
C58 C59 1.394(4) .
C58 H58 0.9500 .
C59 C60 1.371(5) .
C59 H59 0.9500 .
C60 C61 1.359(5) .
C60 H60 0.9500 .
C61 C62 1.383(4) .
C61 H61 0.9500 .
C62 H62 0.9500 .
C63 C64 1.489(3) .
C64 C65 1.319(3) .
C64 H64 0.9500 .
C65 C66 1.475(3) .
C65 H65 0.9500 .
C66 C71 1.389(4) .
C66 C67 1.394(3) .
C67 C68 1.389(3) .
C67 H67 0.9500 .
C68 C69 1.386(3) .
C68 H68 0.9500 .
C69 C70 1.391(4) .
C70 C71 1.383(4) .
C70 H70 0.9500 .
C71 H71 0.9500 .
